data_7704305
loop_
_publ_author_name
'Li, Yue'
'Liu, Min'
'Yao, Zi-Shuo'
'Tao, Jun'

_publ_section_title
;
 Temperature-dependent hysteretic two-step spin crossover in
 two-dimensional Hofmann-type compounds.
;
_journal_issue 21
_journal_name_full 'Dalton transactions (Cambridge, England : 2003)'
_journal_page_first 7245
_journal_page_last 7251
_journal_paper_doi 10.1039/d0dt00866d
_journal_volume 49
_journal_year 2020
_chemical_formula_moiety 'C56 H40 Fe2 N16 Pd2'
_chemical_formula_sum 'C56 H40 Fe2 N16 Pd2'
_chemical_formula_weight 1261.54
_space_group_crystal_system orthorhombic
_space_group_IT_number 74
_space_group_name_Hall '-I 2b 2'
_space_group_name_H-M_alt 'I m m a'
_atom_sites_solution_hydrogens geom
_atom_sites_solution_primary direct
_audit_creation_date 2020-04-27
_audit_creation_method
;
Olex2 1.2
(compiled 2018.05.29 svn.r3508 for OlexSys, GUI svn.r5506)
;
_audit_update_record
;
2020-04-29 deposited with the CCDC.	2020-05-05 downloaded from the CCDC.
;
_cell_angle_alpha 90
_cell_angle_beta 90
_cell_angle_gamma 90
_cell_formula_units_Z 2
_cell_length_a 14.6772(11)
_cell_length_b 7.1611(4)
_cell_length_c 28.221(2)
_cell_measurement_reflns_used 3284
_cell_measurement_temperature 84.9(10)
_cell_measurement_theta_max 29.7210
_cell_measurement_theta_min 4.0030
_cell_volume 2966.2(3)
_computing_cell_refinement 'CrysAlisPro 1.171.39.29d (Rigaku OD, 2017)'
_computing_data_collection 'CrysAlisPro 1.171.39.29d (Rigaku OD, 2017)'
_computing_data_reduction 'CrysAlisPro 1.171.39.29d (Rigaku OD, 2017)'
_computing_molecular_graphics 'Olex2 (Dolomanov et al., 2009)'
_computing_publication_material 'Olex2 (Dolomanov et al., 2009)'
_computing_structure_refinement 'ShelXL (Sheldrick, 2015)'
_computing_structure_solution 'ShelXS (Sheldrick, 2008)'
_diffrn_ambient_environment N~2~
_diffrn_ambient_temperature 84.9(10)
_diffrn_detector 'CCD plate'
_diffrn_measured_fraction_theta_full 0.994
_diffrn_measured_fraction_theta_max 0.928
_diffrn_measurement_details
;
List of Runs (angles in degrees, time in seconds):

  # Type    Start    End  Width  t~exp~   \w     \q     \k     \f   Frames
#--------------------------------------------------------------------------
  1  \w    -61.00 -36.00   0.50   25.00    --    0.10 -29.00 -25.00   50
  2  \w     26.00  51.00   0.50   25.00    --    0.10  29.00 135.00   50
  3  \w      6.00  31.00   0.50   25.00    --    0.10 -82.00 -60.00   50
  4  \w    -76.00  -4.00   0.50   25.00    --    0.10 -77.00-120.00  144
  5  \w     -8.00  20.00   0.50   25.00    --    0.10 -82.00   0.00   56
  6  \w    -51.00 -26.00   0.50   25.00    --    0.10 -82.00 -60.00   50
;
_diffrn_measurement_device 'four-circle diffractometer'
_diffrn_measurement_device_type 'XtaLAB AFC12 (RINC): Kappa single'
_diffrn_measurement_method '\w scans'
_diffrn_orient_matrix_type 'CrysAlisPro convention (1999,Acta A55,543-557)'
_diffrn_orient_matrix_UB_11 -0.0103347000
_diffrn_orient_matrix_UB_12 0.0949808000
_diffrn_orient_matrix_UB_13 -0.0047031000
_diffrn_orient_matrix_UB_21 -0.0149694000
_diffrn_orient_matrix_UB_22 0.0114745000
_diffrn_orient_matrix_UB_23 0.0237106000
_diffrn_orient_matrix_UB_31 0.0447582000
_diffrn_orient_matrix_UB_32 0.0257646000
_diffrn_orient_matrix_UB_33 0.0068769000
_diffrn_radiation_monochromator graphite
_diffrn_radiation_probe x-ray
_diffrn_radiation_type MoK\a
_diffrn_radiation_wavelength 0.71073
_diffrn_reflns_av_R_equivalents 0.0425
_diffrn_reflns_av_unetI/netI 0.0322
_diffrn_reflns_Laue_measured_fraction_full 0.994
_diffrn_reflns_Laue_measured_fraction_max 0.928
_diffrn_reflns_limit_h_max 20
_diffrn_reflns_limit_h_min -19
_diffrn_reflns_limit_k_max 9
_diffrn_reflns_limit_k_min -9
_diffrn_reflns_limit_l_max 37
_diffrn_reflns_limit_l_min -34
_diffrn_reflns_number 11530
_diffrn_reflns_point_group_measured_fraction_full 0.994
_diffrn_reflns_point_group_measured_fraction_max 0.928
_diffrn_reflns_theta_full 25.242
_diffrn_reflns_theta_max 29.650
_diffrn_reflns_theta_min 3.479
_diffrn_source 'fine-focus sealed X-ray tube'
_diffrn_source_type 'Enhance (Mo) X-ray Source'
_exptl_absorpt_coefficient_mu 1.125
_exptl_absorpt_correction_T_max 1.00000
_exptl_absorpt_correction_T_min 0.60336
_exptl_absorpt_correction_type multi-scan
_exptl_absorpt_process_details
;
CrysAlisPro 1.171.39.29d (Rigaku Oxford Diffraction, 2017)
Empirical absorption correction using spherical harmonics,
 implemented in SCALE3 ABSPACK scaling algorithm.
;
_exptl_crystal_colour 'clear reddish red'
_exptl_crystal_colour_lustre clear
_exptl_crystal_colour_modifier reddish
_exptl_crystal_colour_primary red
_exptl_crystal_density_diffrn 1.412
_exptl_crystal_description plate
_exptl_crystal_F_000 1264
_exptl_crystal_size_max 0.15
_exptl_crystal_size_mid 0.15
_exptl_crystal_size_min 0.04
_platon_squeeze_details TITL
_refine_diff_density_max 1.919
_refine_diff_density_min -1.221
_refine_diff_density_rms 0.144
_refine_ls_extinction_method none
_refine_ls_goodness_of_fit_ref 1.169
_refine_ls_hydrogen_treatment constr
_refine_ls_matrix_type full
_refine_ls_number_parameters 231
_refine_ls_number_reflns 2166
_refine_ls_number_restraints 861
_refine_ls_restrained_S_all 1.815
_refine_ls_R_factor_all 0.0696
_refine_ls_R_factor_gt 0.0572
_refine_ls_shift/su_max 0.000
_refine_ls_shift/su_mean 0.000
_refine_ls_structure_factor_coef Fsqd
_refine_ls_weighting_details 'w=1/[\s^2^(Fo^2^)+(0.0339P)^2^+43.9337P] where P=(Fo^2^+2Fc^2^)/3'
_refine_ls_weighting_scheme calc
_refine_ls_wR_factor_gt 0.1422
_refine_ls_wR_factor_ref 0.1481
_reflns_Friedel_coverage 0.000
_reflns_number_gt 1813
_reflns_number_total 2166
_reflns_threshold_expression 'I > 2\s(I)'
_cod_data_source_file d0dt00866d2.cif
_cod_data_source_block compound1_85K
_cod_depositor_comments 'Adding full bibliography for 7704300--7704305.cif.'
_cod_database_code 7704305
_shelx_shelxl_version_number 2014/7
_shelx_space_group_comment
;
The symmetry employed for this shelxl refinement is uniquely defined
by the following loop, which should always be used as a source of
symmetry information in preference to the above space-group names.
They are only intended as comments.
;
_shelx_estimated_absorpt_t_max 0.956
_shelx_estimated_absorpt_t_min 0.849
_reflns_odcompleteness_completeness 99.43
_reflns_odcompleteness_iscentric 1
_reflns_odcompleteness_theta 26.32
_olex2_refinement_description
;
1. Fixed Uiso
 At 1.2 times of:
  All C(H) groups
2. Restrained distances
 N1A-C1A = C5A-C3A = C2A-C4A
 1.38 with sigma of 0.02
 Fe1-N1A
 2.016 with sigma of 0.02
 Fe1-N1B
 2.017 with sigma of 0.02
 N1B-C5B = C4B-C3B = C2B-C1B
 1.38 with sigma of 0.02
 C3B-C6B
 1.5 with sigma of 0.02
 C7B-C8B
 1.5 with sigma of 0.02
 C8B-C9B = C10B-C11B = C12B-N2B
 1.38 with sigma of 0.02
 C9A-C6A
 3 with sigma of 0.02
 C9B-C6B
 3 with sigma of 0.02
 C6A-C7A
 1.38 with sigma of 0.02
 C6B-C7B
 1.38 with sigma of 0.02
3. Restrained planarity
 N1B, N2B, C1B, C2B, C3B, C4B, C5B, C6B, C7B, C8B, C9B, C10B, C11B, C12B
 with sigma of 0.1
 N1A, N2A, C1A, C2A, C3A, C4A, C5A, C6A, C7A, C8A, C9A, C10A, C11A, C12A
 with sigma of 0.1
4. Uiso/Uaniso restraints and constraints
N1A \\sim N1B \\sim N2A \\sim N2B \\sim C1A \\sim C1B \\sim C2A \\sim C2B \\sim
C3A \\sim C3B \\sim C4A \\sim C4B \\sim C5A \\sim C5B \\sim C6A \\sim C6B \\sim
C7A \\sim C7B \\sim C8A \\sim C8B \\sim C9A \\sim C9B \\sim C10A \\sim C10B
\\sim C11A \\sim C11B \\sim C12A \\sim C12B: within 2A with sigma of 0.04 and
sigma for terminal atoms of 0.08
Uanis(N1A) \\sim Ueq, Uanis(C5A) \\sim Ueq, Uanis(C4A) \\sim Ueq, Uanis(C3A)
\\sim Ueq, Uanis(C2A) \\sim Ueq, Uanis(C1A) \\sim Ueq, Uanis(N1B) \\sim Ueq,
Uanis(C5B) \\sim Ueq, Uanis(C4B) \\sim Ueq, Uanis(C3B) \\sim Ueq, Uanis(C2B)
\\sim Ueq, Uanis(C1B) \\sim Ueq, Uanis(C6A) \\sim Ueq, Uanis(C6B) \\sim Ueq,
Uanis(C7A) \\sim Ueq, Uanis(C7B) \\sim Ueq, Uanis(C8A) \\sim Ueq, Uanis(C9A)
\\sim Ueq, Uanis(C10A) \\sim Ueq, Uanis(C11A) \\sim Ueq, Uanis(C12A) \\sim Ueq,
Uanis(N2A) \\sim Ueq, Uanis(C8B) \\sim Ueq, Uanis(C9B) \\sim Ueq, Uanis(C10B)
\\sim Ueq, Uanis(C11B) \\sim Ueq, Uanis(C12B) \\sim Ueq, Uanis(N2B) \\sim Ueq:
with sigma of 0.001 and sigma for terminal atoms of 0.002
5. Rigid body (RIGU) restrains
 N1A, N1B, N2A, N2B, C1A, C1B, C2A, C2B, C3A, C3B, C4A, C4B, C5A, C5B, C6A,
 C6B, C7A, C7B, C8A, C8B, C9A, C9B, C10A, C10B, C11A, C11B, C12A, C12B
 with sigma for 1-2 distances of 0.004 and sigma for 1-3 distances of 0.004
6. Others
 Fixed Sof: N1A(0.25) C5A(0.25) H5A(0.25) C4A(0.25) H4A(0.25) C3A(0.25)
 C2A(0.25) H2A(0.25) C1A(0.25) H1A(0.25) N1B(0.25) C5B(0.25) H5B(0.25)
 C4B(0.25) H4B(0.25) C3B(0.25) C2B(0.25) H2B(0.25) C1B(0.25) H1B(0.25)
 C6A(0.25) H6A(0.25) C6B(0.25) H6B(0.25) C7A(0.25) H7A(0.25) C7B(0.25)
 H7B(0.25) C8A(0.25) C9A(0.25) H9A(0.25) C10A(0.25) H10A(0.25) C11A(0.25)
 H11A(0.25) C12A(0.25) H12A(0.25) N2A(0.25) C8B(0.25) C9B(0.25) H9B(0.25)
 C10B(0.25) H10B(0.25) C11B(0.25) H11B(0.25) C12B(0.25) H12B(0.25) N2B(0.25)
7.a Aromatic/amide H refined with riding coordinates:
 C5A(H5A), C4A(H4A), C2A(H2A), C1A(H1A), C5B(H5B), C4B(H4B), C2B(H2B),
 C1B(H1B), C6A(H6A), C6B(H6B), C7A(H7A), C7B(H7B), C9A(H9A), C10A(H10A),
 C11A(H11A), C12A(H12A), C9B(H9B), C10B(H10B), C11B(H11B), C12B(H12B)
7.b Fitted hexagon refined as free rotating group:
 N1A(C5A,C4A,C3A,C2A,C1A), N1B(C5B,C4B,C3B,C2B,C1B), C8A(C9A,C10A,C11A,C12A,
 N2A), C8B(C9B,C10B,C11B,C12B,N2B)
;
_olex2_submission_special_instructions 'No special instructions were received'
_oxdiff_exptl_absorpt_empirical_details
;
Empirical correction (ABSPACK) includes:
- Absorption correction using spherical harmonics
- Frame scaling
;
_oxdiff_exptl_absorpt_empirical_full_max 1.739
_oxdiff_exptl_absorpt_empirical_full_min 0.720

loop_
_space_group_symop_operation_xyz
'x, y, z'
'-x, -y+1/2, z'
'x, -y, -z'
'-x, y+1/2, -z'
'x+1/2, y+1/2, z+1/2'
'-x+1/2, -y+1, z+1/2'
'x+1/2, -y+1/2, -z+1/2'
'-x+1/2, y+1, -z+1/2'
'-x, -y, -z'
'x, y-1/2, -z'
'-x, y, z'
'x, -y-1/2, z'
'-x+1/2, -y+1/2, -z+1/2'
'x+1/2, y, -z+1/2'
'-x+1/2, y+1/2, z+1/2'
'x+1/2, -y, z+1/2'

loop_
_atom_site_label
_atom_site_type_symbol
_atom_site_fract_x
_atom_site_fract_y
_atom_site_fract_z
_atom_site_U_iso_or_equiv
_atom_site_adp_type
_atom_site_occupancy
_atom_site_site_symmetry_order
_atom_site_calc_flag
_atom_site_refinement_flags_posn
_atom_site_refinement_flags_adp
_atom_site_refinement_flags_occupancy
_atom_site_disorder_assembly
_atom_site_disorder_group
Pd1 Pd 0.0000 0.7500 0.75349(2) 0.01842(19) Uani 1 4 d S T P . .
Fe1 Fe 0.2500 0.2500 0.7500 0.0137(2) Uani 1 4 d DS T P . .
N1A N 0.2739(6) 0.2465(18) 0.82116(18) 0.0153(19) Uani 0.25 1 d D U . A -1
C5A C 0.3594(5) 0.2739(18) 0.8411(2) 0.019(3) Uani 0.25 1 d DG U . A -1
H5A H 0.4100 0.2900 0.8217 0.023 Uiso 0.25 1 calc R . . A -1
C4A C 0.3693(5) 0.2771(18) 0.8901(3) 0.017(2) Uani 0.25 1 d DG U . A -1
H4A H 0.4265 0.2955 0.9035 0.020 Uiso 0.25 1 calc R . . A -1
C3A C 0.2937(6) 0.2530(14) 0.91912(18) 0.0180(19) Uani 0.25 1 d DG U . A -1
C2A C 0.2082(5) 0.2256(15) 0.8991(2) 0.024(3) Uani 0.25 1 d DG U . A -1
H2A H 0.1576 0.2095 0.9185 0.029 Uiso 0.25 1 calc R . . A -1
C1A C 0.1983(5) 0.2223(19) 0.8502(3) 0.017(3) Uani 0.25 1 d DG U . A -1
H1A H 0.1411 0.2040 0.8368 0.020 Uiso 0.25 1 calc R . . A -1
N1B N 0.2445(5) 0.2512(19) 0.82174(16) 0.0123(18) Uani 0.25 1 d D U . A -2
C5B C 0.1625(4) 0.2753(19) 0.8456(2) 0.015(2) Uani 0.25 1 d DG U . A -2
H5B H 0.1087 0.2910 0.8287 0.019 Uiso 0.25 1 calc R . . A -2
C4B C 0.1610(5) 0.2759(18) 0.8949(2) 0.018(2) Uani 0.25 1 d DG U . A -2
H4B H 0.1061 0.2920 0.9109 0.022 Uiso 0.25 1 calc R . . A -2
C3B C 0.2414(6) 0.2524(14) 0.92023(17) 0.023(2) Uani 0.25 1 d DG U . A -2
C2B C 0.3233(5) 0.2283(17) 0.8963(2) 0.019(2) Uani 0.25 1 d DG U . A -2
H2B H 0.3771 0.2126 0.9133 0.022 Uiso 0.25 1 calc R . . A -2
C1B C 0.3249(4) 0.228(2) 0.8471(2) 0.010(2) Uani 0.25 1 d DG U . A -2
H1B H 0.3797 0.2116 0.8311 0.012 Uiso 0.25 1 calc R . . A -2
N3 N 0.1541(3) 0.4449(4) 0.75288(12) 0.0212(7) Uani 1 1 d . . . . .
C6A C 0.3056(8) 0.260(2) 0.9714(4) 0.021(2) Uani 0.25 1 d D U . A -1
H6A H 0.3642 0.2801 0.9829 0.025 Uiso 0.25 1 calc R . . A -1
C6B C 0.2303(9) 0.261(2) 0.9737(4) 0.030(2) Uani 0.25 1 d D U . A -2
H6B H 0.1723 0.2827 0.9858 0.036 Uiso 0.25 1 calc R . . A -2
C7A C 0.2378(8) 0.238(2) 1.0038(4) 0.022(2) Uani 0.25 1 d D U . A -1
H7A H 0.1799 0.2179 0.9915 0.027 Uiso 0.25 1 calc R . . A -1
C7B C 0.2980(9) 0.240(2) 1.0038(4) 0.031(2) Uani 0.25 1 d D U . A -2
H7B H 0.3563 0.2182 0.9922 0.037 Uiso 0.25 1 calc R . . A -2
C8A C 0.2441(7) 0.2421(18) 1.0544(2) 0.021(2) Uani 0.25 1 d . U . A -1
C9A C 0.3281(6) 0.271(2) 1.0759(3) 0.023(3) Uani 0.25 1 d DG U . A -1
H9A H 0.3799 0.2878 1.0575 0.028 Uiso 0.25 1 calc R . . A -1
C10A C 0.3346(6) 0.274(3) 1.1251(3) 0.029(3) Uani 0.25 1 d G U . A -1
H10A H 0.3907 0.2928 1.1395 0.035 Uiso 0.25 1 calc R . . A -1
C11A C 0.2571(7) 0.248(2) 1.1526(2) 0.027(3) Uani 0.25 1 d G U . A -1
H11A H 0.2614 0.2501 1.1855 0.033 Uiso 0.25 1 calc RS T P A -1
C12A C 0.1731(6) 0.219(2) 1.1310(3) 0.030(3) Uani 0.25 1 d G U . A -1
H12A H 0.1212 0.2024 1.1495 0.037 Uiso 0.25 1 calc R . . A -1
N2A N 0.1666(6) 0.2165(19) 1.0819(3) 0.034(3) Uani 0.25 1 d G U . A -1
C8B C 0.2840(8) 0.2499(19) 1.0555(2) 0.027(2) Uani 0.25 1 d DS TU P A -2
C9B C 0.2034(7) 0.277(2) 1.0805(3) 0.038(3) Uani 0.25 1 d DG U . A -2
H9B H 0.1490 0.2954 1.0642 0.046 Uiso 0.25 1 calc R . . A -2
C10B C 0.2042(7) 0.275(3) 1.1297(3) 0.038(3) Uani 0.25 1 d DG U . A -2
H10B H 0.1503 0.2934 1.1464 0.046 Uiso 0.25 1 calc R . . A -2
C11B C 0.2855(8) 0.247(3) 1.1540(2) 0.027(3) Uani 0.25 1 d DG U . A -2
H11B H 0.2859 0.2467 1.1869 0.033 Uiso 0.25 1 calc R . . A -2
C12B C 0.3660(6) 0.221(2) 1.1290(3) 0.040(3) Uani 0.25 1 d DG U . A -2
H12B H 0.4204 0.2019 1.1452 0.048 Uiso 0.25 1 calc R . . A -2
N2B N 0.3652(6) 0.222(2) 1.0797(3) 0.036(3) Uani 0.25 1 d DG U . A -2
C13 C 0.0974(3) 0.5547(5) 0.75329(14) 0.0214(8) Uani 1 1 d . . . . .

loop_
_atom_site_aniso_label
_atom_site_aniso_U_11
_atom_site_aniso_U_22
_atom_site_aniso_U_33
_atom_site_aniso_U_23
_atom_site_aniso_U_13
_atom_site_aniso_U_12
Pd1 0.0332(4) 0.0060(3) 0.0161(3) 0.000 0.000 0.000
Fe1 0.0231(6) 0.0054(4) 0.0126(5) 0.000 -0.0044(4) 0.000
N1A 0.015(2) 0.015(2) 0.016(2) 0.0000(10) 0.0003(10) 0.0001(10)
C5A 0.020(3) 0.019(3) 0.019(3) 0.0002(10) 0.0002(10) 0.0003(10)
C4A 0.017(3) 0.017(3) 0.017(3) 0.0003(10) -0.0001(10) 0.0002(10)
C3A 0.018(2) 0.018(2) 0.018(2) 0.0000(10) 0.0002(10) 0.0000(10)
C2A 0.024(3) 0.024(3) 0.024(3) -0.0003(10) -0.0001(10) -0.0004(10)
C1A 0.017(3) 0.017(3) 0.017(3) -0.0005(10) 0.0000(10) -0.0004(10)
N1B 0.0125(19) 0.012(2) 0.0127(19) 0.0000(10) -0.0004(10) 0.0000(10)
C5B 0.016(3) 0.015(3) 0.016(3) 0.0001(10) -0.0001(10) -0.0002(10)
C4B 0.018(3) 0.018(3) 0.018(3) 0.0001(10) 0.0002(10) -0.0001(10)
C3B 0.023(2) 0.023(2) 0.023(2) 0.0000(10) -0.0001(10) 0.0001(10)
C2B 0.019(2) 0.018(3) 0.019(2) -0.0001(10) -0.0002(10) -0.0001(10)
C1B 0.010(2) 0.009(3) 0.010(2) -0.0002(10) -0.0005(10) -0.0005(10)
N3 0.0314(18) 0.0107(14) 0.0215(17) 0.0028(12) -0.0079(14) -0.0041(14)
C6A 0.021(2) 0.021(2) 0.021(2) -0.0001(10) 0.0000(10) -0.0001(10)
C6B 0.030(3) 0.030(3) 0.030(3) 0.0000(10) 0.0003(10) 0.0000(10)
C7A 0.023(2) 0.022(2) 0.022(2) 0.0000(10) 0.0000(10) 0.0000(10)
C7B 0.032(3) 0.031(3) 0.031(3) 0.0000(10) -0.0001(10) 0.0000(10)
C8A 0.022(2) 0.021(2) 0.022(2) 0.0000(10) 0.0003(10) 0.0001(10)
C9A 0.023(3) 0.023(3) 0.023(3) 0.0003(10) 0.0004(10) 0.0003(10)
C10A 0.029(3) 0.030(3) 0.029(3) 0.0003(10) -0.0005(10) 0.0002(10)
C11A 0.028(3) 0.027(3) 0.027(3) 0.0000(10) 0.0000(10) 0.0000(10)
C12A 0.030(3) 0.030(3) 0.030(3) 0.0001(10) 0.0001(10) -0.0004(10)
N2A 0.034(3) 0.035(3) 0.034(3) 0.0001(10) 0.0006(10) -0.0004(10)
C8B 0.027(2) 0.026(2) 0.027(2) 0.0000(10) -0.0001(10) -0.0001(10)
C9B 0.038(3) 0.039(3) 0.038(3) 0.0000(10) -0.0001(10) 0.0002(10)
C10B 0.038(3) 0.039(3) 0.038(3) -0.0002(10) 0.0001(10) 0.0002(10)
C11B 0.028(3) 0.027(3) 0.027(3) 0.0000(10) -0.0002(10) -0.0001(10)
C12B 0.040(3) 0.040(4) 0.040(3) -0.0003(10) 0.0002(10) 0.0000(10)
N2B 0.035(3) 0.036(3) 0.035(3) -0.0002(10) -0.0002(10) -0.0002(10)
C13 0.035(2) 0.0100(16) 0.0195(19) 0.0013(14) -0.0059(16) -0.0052(16)

loop_
_atom_type_symbol
_atom_type_description
_atom_type_scat_dispersion_real
_atom_type_scat_dispersion_imag
_atom_type_scat_source
C C 0.0033 0.0016 'International Tables Vol C Tables 4.2.6.8 and 6.1.1.4'
H H 0.0000 0.0000 'International Tables Vol C Tables 4.2.6.8 and 6.1.1.4'
Fe Fe 0.3463 0.8444 'International Tables Vol C Tables 4.2.6.8 and 6.1.1.4'
N N 0.0061 0.0033 'International Tables Vol C Tables 4.2.6.8 and 6.1.1.4'
Pd Pd -0.9988 1.0072 'International Tables Vol C Tables 4.2.6.8 and 6.1.1.4'

loop_
_geom_angle_atom_site_label_1
_geom_angle_atom_site_label_2
_geom_angle_atom_site_label_3
_geom_angle
_geom_angle_site_symmetry_1
_geom_angle_site_symmetry_3
_geom_angle_publ_flag
C13 Pd1 C13 88.8(2) . 12_575 ?
C13 Pd1 C13 91.2(2) 12_575 2_565 ?
C13 Pd1 C13 179.7(2) . 2_565 ?
C13 Pd1 C13 91.2(2) . 11 ?
C13 Pd1 C13 179.7(2) 12_575 11 ?
C13 Pd1 C13 88.8(2) 11 2_565 ?
N3 Fe1 N1A 84.8(3) 13_556 . ?
N3 Fe1 N1A 95.2(3) . . ?
N3 Fe1 N1A 94.2(3) 12_565 . ?
N3 Fe1 N1A 85.8(3) 8_546 . ?
N3 Fe1 N1B 86.2(3) 12_565 . ?
N3 Fe1 N1B 93.8(3) 8_546 . ?
N3 Fe1 N1B 85.9(3) . . ?
N3 Fe1 N1B 94.1(3) 13_556 . ?
N3 Fe1 N3 180.0(3) 12_565 8_546 ?
N3 Fe1 N3 89.4(2) . 12_565 ?
N3 Fe1 N3 90.6(2) . 8_546 ?
N3 Fe1 N3 180.0 . 13_556 ?
N3 Fe1 N3 90.6(2) 12_565 13_556 ?
N3 Fe1 N3 89.4(2) 8_546 13_556 ?
C5A N1A Fe1 123.6(4) . . ?
C5A N1A C1A 120.0 . . ?
C1A N1A Fe1 116.4(4) . . ?
N1A C5A C4A 120.0 . . ?
C5A C4A C3A 120.0 . . ?
C4A C3A C6A 119.1(7) . . ?
C2A C3A C4A 120.0 . . ?
C2A C3A C6A 120.9(7) . . ?
C3A C2A C1A 120.0 . . ?
C2A C1A N1A 120.0 . . ?
C5B N1B Fe1 121.3(4) . . ?
C5B N1B C1B 120.0 . . ?
C1B N1B Fe1 118.7(4) . . ?
C4B C5B N1B 120.0 . . ?
C5B C4B C3B 120.0 . . ?
C4B C3B C6B 114.5(7) . . ?
C2B C3B C4B 120.0 . . ?
C2B C3B C6B 125.4(7) . . ?
C1B C2B C3B 120.0 . . ?
C2B C1B N1B 120.0 . . ?
C13 N3 Fe1 177.7(3) . . ?
C7A C6A C3A 125.3(12) . . ?
C7B C6B C3B 123.8(12) . . ?
C6A C7A C8A 128.5(12) . . ?
C6B C7B C8B 121.8(12) . . ?
C9A C8A C7A 119.8(8) . . ?
C9A C8A N2A 120.0 . . ?
N2A C8A C7A 120.2(8) . . ?
C8A C9A C10A 120.0 . . ?
C11A C10A C9A 120.0 . . ?
C12A C11A C10A 120.0 . . ?
N2A C12A C11A 120.0 . . ?
C12A N2A C8A 120.0 . . ?
C9B C8B C7B 128.9(9) . . ?
C9B C8B N2B 120.0 . . ?
N2B C8B C7B 111.1(9) . . ?
C8B C9B C10B 120.0 . . ?
C11B C10B C9B 120.0 . . ?
C10B C11B C12B 120.0 . . ?
N2B C12B C11B 120.0 . . ?
C12B N2B C8B 120.0 . . ?
N3 C13 Pd1 178.9(4) . . ?

loop_
_geom_bond_atom_site_label_1
_geom_bond_atom_site_label_2
_geom_bond_distance
_geom_bond_site_symmetry_2
_geom_bond_publ_flag
Pd1 C13 1.999(4) . ?
Pd1 C13 1.999(4) 11 ?
Pd1 C13 1.999(4) 2_565 ?
Pd1 C13 1.999(4) 12_575 ?
Fe1 N1A 2.039(5) . ?
Fe1 N1B 2.026(5) . ?
Fe1 N3 1.983(4) 8_546 ?
Fe1 N3 1.983(4) 12_565 ?
Fe1 N3 1.983(4) 13_556 ?
Fe1 N3 1.983(4) . ?
N1A C5A 1.3900 . ?
N1A C1A 1.3900 . ?
C5A C4A 1.3900 . ?
C4A C3A 1.3900 . ?
C3A C2A 1.3900 . ?
C3A C6A 1.487(12) . ?
C2A C1A 1.3900 . ?
N1B C5B 1.3900 . ?
N1B C1B 1.3900 . ?
C5B C4B 1.3900 . ?
C4B C3B 1.3900 . ?
C3B C2B 1.3900 . ?
C3B C6B 1.519(11) . ?
C2B C1B 1.3900 . ?
N3 C13 1.146(6) . ?
C6A C7A 1.361(14) . ?
C6B C7B 1.316(15) . ?
C7A C8A 1.429(14) . ?
C7B C8B 1.474(13) . ?
C8A C9A 1.3900 . ?
C8A N2A 1.3900 . ?
C9A C10A 1.3900 . ?
C10A C11A 1.3900 . ?
C11A C12A 1.3900 . ?
C12A N2A 1.3900 . ?
C8B C9B 1.3900 . ?
C8B N2B 1.3900 . ?
C9B C10B 1.3900 . ?
C10B C11B 1.3900 . ?
C11B C12B 1.3900 . ?
C12B N2B 1.3900 . ?

loop_
_geom_torsion_atom_site_label_1
_geom_torsion_atom_site_label_2
_geom_torsion_atom_site_label_3
_geom_torsion_atom_site_label_4
_geom_torsion
_geom_torsion_site_symmetry_1
_geom_torsion_site_symmetry_2
_geom_torsion_site_symmetry_3
_geom_torsion_site_symmetry_4
_geom_torsion_publ_flag
Fe1 N1A C5A C4A 177.3(7) . . . . ?
Fe1 N1A C1A C2A -177.5(6) . . . . ?
Fe1 N1B C5B C4B -179.9(7) . . . . ?
Fe1 N1B C1B C2B 179.9(7) . . . . ?
N1A C5A C4A C3A 0.0 . . . . ?
C5A N1A C1A C2A 0.0 . . . . ?
C5A C4A C3A C2A 0.0 . . . . ?
C5A C4A C3A C6A -179.2(9) . . . . ?
C4A C3A C2A C1A 0.0 . . . . ?
C4A C3A C6A C7A -179.9(11) . . . . ?
C3A C2A C1A N1A 0.0 . . . . ?
C3A C6A C7A C8A 179.8(11) . . . . ?
C2A C3A C6A C7A 0.9(18) . . . . ?
C1A N1A C5A C4A 0.0 . . . . ?
N1B C5B C4B C3B 0.0 . . . . ?
C5B N1B C1B C2B 0.0 . . . . ?
C5B C4B C3B C2B 0.0 . . . . ?
C5B C4B C3B C6B 178.4(8) . . . . ?
C4B C3B C2B C1B 0.0 . . . . ?
C4B C3B C6B C7B 179.2(11) . . . . ?
C3B C2B C1B N1B 0.0 . . . . ?
C3B C6B C7B C8B 179.9(10) . . . . ?
C2B C3B C6B C7B -2.5(17) . . . . ?
C1B N1B C5B C4B 0.0 . . . . ?
C6A C3A C2A C1A 179.2(9) . . . . ?
C6A C7A C8A C9A -0.2(18) . . . . ?
C6A C7A C8A N2A -179.8(12) . . . . ?
C6B C3B C2B C1B -178.2(9) . . . . ?
C6B C7B C8B C9B 1.6(17) . . . . ?
C6B C7B C8B N2B 179.5(11) . . . . ?
C7A C8A C9A C10A -179.6(9) . . . . ?
C7A C8A N2A C12A 179.6(9) . . . . ?
C7B C8B C9B C10B 177.8(10) . . . . ?
C7B C8B N2B C12B -178.2(8) . . . . ?
C8A C9A C10A C11A 0.0 . . . . ?
C9A C8A N2A C12A 0.0 . . . . ?
C9A C10A C11A C12A 0.0 . . . . ?
C10A C11A C12A N2A 0.0 . . . . ?
C11A C12A N2A C8A 0.0 . . . . ?
N2A C8A C9A C10A 0.0 . . . . ?
C8B C9B C10B C11B 0.0 . . . . ?
C9B C8B N2B C12B 0.0 . . . . ?
C9B C10B C11B C12B 0.0 . . . . ?
C10B C11B C12B N2B 0.0 . . . . ?
C11B C12B N2B C8B 0.0 . . . . ?
N2B C8B C9B C10B 0.0 . . . . ?

loop_
_platon_squeeze_void_nr
_platon_squeeze_void_average_x
_platon_squeeze_void_average_y
_platon_squeeze_void_average_z
_platon_squeeze_void_volume
_platon_squeeze_void_count_electrons
_platon_squeeze_void_content
1 0.000 -0.077 0.000 235 40 ' '
2 0.500 -0.120 0.000 162 26 ' '
3 0.000 -0.102 0.500 162 26 ' '
4 0.500 -0.115 0.500 235 40 ' '
5 0.500 0.250 0.707 6 1 ' '
6 0.000 0.250 0.793 5 1 ' '
7 0.000 0.750 0.207 6 1 ' '
8 0.500 0.750 0.293 5 1 ' '
